data_4315297
loop_
_publ_author_name
'Mia Milos'
'Tiphaine Penhouet'
'Prodipta Pal'
'Andreas Hauser'

_publ_section_title
;
 Structural Study of Mixed Crystals of [Zn1-xRux(bpy)3][NaCr(ox)3] Probed
 by High-Resolution Absorption Spectroscopy and High-Pressure Experiments
;
_journal_name_full 'Inorganic Chemistry'
_journal_page_first 3402
_journal_page_last 3408
_journal_paper_doi 10.1021/ic902514w
_journal_volume 49
_journal_year 2010
_chemical_absolute_configuration ad
_chemical_formula_moiety 'C6 Cr Na O12, C30 H24 N6 Ru'
_chemical_formula_sum 'C36 H24 Cr N6 Na O12 Ru'
_chemical_formula_weight 908.68
_space_group_IT_number 198
_symmetry_cell_setting cubic
_symmetry_space_group_name_Hall 'P 2ac 2ab 3'
_symmetry_space_group_name_H-M 'P 21 3'
_atom_sites_solution_hydrogens geom
_atom_sites_solution_primary direct
_cell_angle_alpha 90
_cell_angle_beta 90
_cell_angle_gamma 90
_cell_formula_units_Z 4
_cell_length_a 15.5098(6)
_cell_length_b 15.5098(6)
_cell_length_c 15.5098(6)
_cell_measurement_reflns_used 8000
_cell_measurement_temperature 293
_cell_measurement_theta_max 28.89
_cell_measurement_theta_min 2.25
_cell_volume 3730.9(2)
_computing_cell_refinement 'IPDS (Stoe & Cie, 1996)'
_computing_data_collection 'IPDS (Stoe & Cie, 1996)'
_computing_data_reduction 'XRED (Stoe & Cie 1996)'
_computing_molecular_graphics 'CAMERON (Watkin et al., 1996)'
_computing_publication_material 'CRYSTALS (Betteridge et al., 2003)'
_computing_structure_refinement 'CRYSTALS (Betteridge et al., 2003)'
_computing_structure_solution 'USER DEFINED STRUCTURE SOLUTION'
_diffrn_ambient_temperature 293
_diffrn_measured_fraction_theta_full 0.999
_diffrn_measured_fraction_theta_max 0.994
_diffrn_measurement_device 'Stoe IPDS'
_diffrn_measurement_device_type Area
_diffrn_measurement_method \w
_diffrn_radiation_monochromator graphite
_diffrn_radiation_type 'Mo K\a'
_diffrn_radiation_wavelength 0.71073
_diffrn_reflns_av_R_equivalents 0.097
_diffrn_reflns_limit_h_max 17
_diffrn_reflns_limit_h_min -21
_diffrn_reflns_limit_k_max 20
_diffrn_reflns_limit_k_min -21
_diffrn_reflns_limit_l_max 21
_diffrn_reflns_limit_l_min -21
_diffrn_reflns_number 3349
_diffrn_reflns_theta_full 28.093
_diffrn_reflns_theta_max 29.152
_diffrn_reflns_theta_min 2.274
_diffrn_standards_number 0
_exptl_absorpt_coefficient_mu 0.780
_exptl_absorpt_correction_T_max 0.97
_exptl_absorpt_correction_T_min 0.89
_exptl_absorpt_correction_type integration
_exptl_absorpt_process_details
; 
 Gaussian Integration (Busing and Levy, 1957) 
;
_exptl_crystal_colour pink
_exptl_crystal_density_diffrn 1.618
_exptl_crystal_density_method 'not measured'
_exptl_crystal_description platelet
_exptl_crystal_F_000 1828.000
_exptl_crystal_size_max 0.200
_exptl_crystal_size_mid 0.100
_exptl_crystal_size_min 0.040
_refine_diff_density_max 0.63
_refine_diff_density_min -0.54
_refine_ls_abs_structure_details 'Flack (1983), 1498 Friedel-pairs'
_refine_ls_abs_structure_Flack 0.01(4)
_refine_ls_extinction_method None
_refine_ls_goodness_of_fit_ref 0.8736
_refine_ls_hydrogen_treatment none
_refine_ls_matrix_type full
_refine_ls_number_parameters 172
_refine_ls_number_reflns 2442
_refine_ls_number_restraints 0
_refine_ls_R_factor_all 0.0492
_refine_ls_R_factor_gt 0.0445
_refine_ls_shift/su_max 0.0003425
_refine_ls_shift/su_mean 3.2972901
_refine_ls_structure_factor_coef Fsqd
_refine_ls_weighting_details
;
 Method, part 1, Chebychev polynomial, (Watkin, 1994, Prince, 1982) 
 [weight] = 1.0/[A~0~*T~0~(x)+A~1~*T~1~(x) ... +A~n-1~]*T~n-1~(x)] 
 where A~i~ are the Chebychev coefficients listed below and x= Fcalc/Fmax 
 Method = Robust Weighting (Prince, 1982) 
 W = [weight] * [1-(deltaF/6*sigmaF)^2^]^2^ 
 A~i~ are: 
 21.4 24.8 14.8 4.44 
;
_refine_ls_weighting_scheme calc
_refine_ls_wR_factor_all 0.0662
_refine_ls_wR_factor_gt 0.0654
_refine_ls_wR_factor_ref 0.0662
_reflns_limit_h_max 14
_reflns_limit_h_min -14
_reflns_limit_k_max 14
_reflns_limit_k_min 0
_reflns_limit_l_max 21
_reflns_limit_l_min 1
_reflns_number_gt 2302
_reflns_number_total 3349
_reflns_threshold_expression I>2.0\s(I)
_oxford_diffrn_Wilson_B_factor 1.79
_oxford_diffrn_Wilson_scale 14.72
_oxford_refine_ls_r_factor_ref 0.0492
_oxford_refine_ls_scale 0.2879(2)
_oxford_reflns_number_all 2442
_oxford_reflns_threshold_expression_ref I>-10.0\s(I)
_cod_data_source_file ic902514w_si_001.cif
_cod_data_source_block 1
_cod_original_sg_symbol_H-M 'P 21 3 '
_cod_original_formula_sum 'C36 H24 Cr1 N6 Na1 O12 Ru1'
_cod_database_code 4315297

loop_
_symmetry_equiv_pos_as_xyz
x,y,z
y,z,x
z,x,y
x+1/2,-y+1/2,-z
y+1/2,-z+1/2,-x
z+1/2,-x+1/2,-y
-y,z+1/2,-x+1/2
-z,x+1/2,-y+1/2
-z+1/2,-x,y+1/2
-x+1/2,-y,z+1/2
-y+1/2,-z,x+1/2
-x,y+1/2,-z+1/2

loop_
_atom_site_label
_atom_site_type_symbol
_atom_site_fract_x
_atom_site_fract_y
_atom_site_fract_z
_atom_site_U_iso_or_equiv
_atom_site_occupancy
_atom_site_adp_type
_atom_site_refinement_flags_posn
_atom_site_refinement_flags_adp
_atom_site_refinement_flags_occupancy
_atom_site_disorder_assembly
_atom_site_disorder_group
_oxford_atom_site_special_shape
_atom_site_attached_hydrogens
Ru1 Ru 0.123965(19) 0.123965(19) 0.123965(19) 0.0211 1.0000 Uani S T . . . . .
N1 N 0.1246(3) 0.1367(2) -0.00841(19) 0.0298 1.0000 Uani . . . . . . .
N2 N 0.2561(2) 0.1098(2) 0.1241(3) 0.0298 1.0000 Uani . . . . . . .
C12 C 0.1228(3) 0.2185(3) -0.0386(2) 0.0308 1.0000 Uani . . . . . . .
C13 C 0.1196(3) 0.2353(3) -0.1271(3) 0.0467 1.0000 Uani . . . . . . .
C14 C 0.1170(4) 0.1678(4) -0.1836(3) 0.0596 1.0000 Uani . . . . . . .
C15 C 0.1181(5) 0.0837(4) -0.1537(3) 0.0566 1.0000 Uani . . . . . . .
C16 C 0.1223(4) 0.0700(3) -0.0651(3) 0.0413 1.0000 Uani . . . . . . .
C22 C 0.2857(2) 0.0277(3) 0.1243(3) 0.0310 1.0000 Uani . . . . . . .
C23 C 0.3738(3) 0.0101(3) 0.1272(3) 0.0459 1.0000 Uani . . . . . . .
C24 C 0.4309(3) 0.0773(4) 0.1304(4) 0.0576 1.0000 Uani . . . . . . .
C25 C 0.4009(3) 0.1606(4) 0.1326(4) 0.0559 1.0000 Uani . . . . . . .
C26 C 0.3138(3) 0.1759(3) 0.1282(4) 0.0443 1.0000 Uani . . . . . . .
Cr2 Cr 0.35290(5) 0.35290(5) 0.35290(5) 0.0340 1.0000 Uani S T . . . . .
O1 O 0.35525(17) 0.22640(18) 0.3598(2) 0.0411 1.0000 Uani . . . . . . .
O2 O 0.47903(18) 0.34102(18) 0.3638(2) 0.0378 1.0000 Uani . . . . . . .
O3 O 0.44565(19) 0.1196(2) 0.3921(2) 0.0548 1.0000 Uani . . . . . . .
O4 O 0.57856(19) 0.24235(19) 0.3874(3) 0.0472 1.0000 Uani . . . . . . .
C31 C 0.5040(2) 0.2637(2) 0.3766(3) 0.0327 1.0000 Uani . . . . . . .
C32 C 0.4296(2) 0.1948(3) 0.3766(3) 0.0352 1.0000 Uani . . . . . . .
Na1 Na 0.09367(12) 0.40633(12) -0.40633(12) 0.0433 1.0000 Uani S T . . . . .
H131 H 0.1237 0.2913 -0.1482 0.0741 1.0000 Uiso R . . . . . .
H141 H 0.1081 0.1774 -0.2411 0.0992 1.0000 Uiso R . . . . . .
H151 H 0.1160 0.0374 -0.1919 0.0850 1.0000 Uiso R . . . . . .
H161 H 0.1250 0.0127 -0.0453 0.0591 1.0000 Uiso R . . . . . .
H231 H 0.3915 -0.0466 0.1283 0.0683 1.0000 Uiso R . . . . . .
H241 H 0.4891 0.0655 0.1280 0.0899 1.0000 Uiso R . . . . . .
H251 H 0.4382 0.2059 0.1442 0.0803 1.0000 Uiso R . . . . . .
H261 H 0.2941 0.2319 0.1228 0.0701 1.0000 Uiso R . . . . . .

loop_
_atom_site_aniso_label
_atom_site_aniso_U_11
_atom_site_aniso_U_22
_atom_site_aniso_U_33
_atom_site_aniso_U_23
_atom_site_aniso_U_13
_atom_site_aniso_U_12
Ru1 0.02106(10) 0.02106(10) 0.02106(10) -0.00138(13) -0.00138(13) -0.00138(13)
N1 0.0286(16) 0.0332(19) 0.0277(15) -0.0018(13) -0.0026(17) -0.002(2)
N2 0.0279(15) 0.0325(18) 0.0290(16) -0.0041(18) -0.0013(17) -0.0035(13)
C12 0.0242(18) 0.039(2) 0.0291(19) 0.0048(16) -0.002(2) 0.000(2)
C13 0.040(2) 0.065(3) 0.035(2) 0.017(2) 0.004(3) 0.001(3)
C14 0.057(3) 0.094(4) 0.029(2) 0.010(3) -0.002(3) 0.011(4)
C15 0.063(4) 0.076(4) 0.032(2) -0.015(2) 0.005(3) 0.008(3)
C16 0.051(3) 0.042(2) 0.030(2) 0.0001(17) 0.001(3) 0.002(3)
C22 0.0298(19) 0.039(2) 0.0241(18) 0.002(2) 0.000(2) 0.0083(16)
C23 0.035(2) 0.063(3) 0.040(2) 0.005(3) 0.001(3) 0.015(2)
C24 0.025(2) 0.090(4) 0.058(3) 0.005(4) -0.002(3) 0.001(2)
C25 0.033(3) 0.073(3) 0.061(4) -0.014(3) -0.005(3) -0.018(2)
C26 0.034(2) 0.048(3) 0.051(3) 0.003(3) 0.001(3) -0.0115(19)
Cr2 0.0340(3) 0.0340(3) 0.0340(3) -0.0016(3) -0.0016(3) -0.0016(3)
O1 0.0309(16) 0.0371(15) 0.055(2) 0.0030(14) -0.0028(15) -0.0082(12)
O2 0.0329(15) 0.0320(15) 0.048(2) -0.0015(15) 0.0014(15) -0.0048(12)
O3 0.0479(17) 0.0308(16) 0.086(3) 0.002(2) -0.0026(17) -0.0039(16)
O4 0.0321(17) 0.0412(17) 0.068(2) -0.0061(17) -0.0003(18) -0.0026(13)
C31 0.036(2) 0.0293(19) 0.032(2) -0.006(2) 0.002(2) -0.0032(15)
C32 0.033(2) 0.036(2) 0.037(2) -0.002(2) 0.001(2) -0.0066(16)
Na1 0.0433(8) 0.0433(8) 0.0433(8) -0.0045(9) 0.0045(9) -0.0045(9)

loop_
_atom_type_symbol
_atom_type_scat_dispersion_real
_atom_type_scat_dispersion_imag
_atom_type_scat_Cromer_Mann_a1
_atom_type_scat_Cromer_Mann_b1
_atom_type_scat_Cromer_Mann_a2
_atom_type_scat_Cromer_Mann_b2
_atom_type_scat_Cromer_Mann_a3
_atom_type_scat_Cromer_Mann_b3
_atom_type_scat_Cromer_Mann_a4
_atom_type_scat_Cromer_Mann_b4
_atom_type_scat_Cromer_Mann_c
_atom_type_scat_source
C 0.0033 0.0016 2.3100 20.8439 1.0200 10.2075 1.5886 0.5687 0.8650 51.6512 0.2156 'International Tables Vol C 4.2.6.8 and 6.1.1.4'
H 0.0000 0.0000 0.4930 10.5109 0.3229 26.1257 0.1402 3.1424 0.0408 57.7998 0.0030 'International Tables Vol C 4.2.6.8 and 6.1.1.4'
Cr 0.3209 0.6236 10.6406 6.1038 7.3537 0.3920 3.3240 20.2626 1.4922 98.7399 1.1832 'International Tables Vol C 4.2.6.8 and 6.1.1.4'
N 0.0061 0.0033 12.2126 0.0057 3.1322 9.8933 2.0125 28.9975 1.1663 0.5826 -11.5290 'International Tables Vol C 4.2.6.8 and 6.1.1.4'
Na 0.0362 0.0249 4.7626 3.2850 3.1736 8.8422 1.2674 0.3136 1.1128 129.4240 0.6760 'International Tables Vol C 4.2.6.8 and 6.1.1.4'
O 0.0106 0.0060 3.0485 13.2771 2.2868 5.7011 1.5463 0.3239 0.8670 32.9089 0.2508 'International Tables Vol C 4.2.6.8 and 6.1.1.4'
Ru -1.2594 0.8363 19.2674 0.8085 12.9182 8.4347 4.8634 24.7997 1.5676 94.2928 5.3787 'International Tables Vol C 4.2.6.8 and 6.1.1.4'
Li -0.0003 0.0001 1.1282 3.9546 0.7508 1.0524 0.6175 85.3905 0.4653 168.2610 0.0377 'International Tables Vol C 4.2.6.8 and 6.1.1.4'

loop_
_geom_angle_atom_site_label_1
_geom_angle_site_symmetry_1
_geom_angle_atom_site_label_2
_geom_angle_site_symmetry_2
_geom_angle_atom_site_label_3
_geom_angle_site_symmetry_3
_geom_angle
_geom_angle_publ_flag
N1 2_555 Ru1 . N1 3_555 95.71(14) yes
N1 2_555 Ru1 . N2 2_555 90.38(14) yes
N1 3_555 Ru1 . N2 2_555 78.39(12) yes
N1 2_555 Ru1 . N2 3_555 171.94(13) yes
N1 3_555 Ru1 . N2 3_555 90.38(14) yes
N2 2_555 Ru1 . N2 3_555 96.03(13) yes
N1 2_555 Ru1 . N1 . 95.71(14) yes
N1 3_555 Ru1 . N1 . 95.71(14) yes
N2 2_555 Ru1 . N1 . 171.94(13) yes
N2 3_555 Ru1 . N1 . 78.39(12) yes
N1 2_555 Ru1 . N2 . 78.39(12) yes
N1 3_555 Ru1 . N2 . 171.94(13) yes
N2 2_555 Ru1 . N2 . 96.03(13) yes
N2 3_555 Ru1 . N2 . 96.03(13) yes
N1 . Ru1 . N2 . 90.38(14) yes
Ru1 . N1 . C12 . 115.7(3) yes
Ru1 . N1 . C16 . 124.9(3) yes
C12 . N1 . C16 . 119.3(3) yes
Ru1 . N2 . C22 . 116.0(3) yes
Ru1 . N2 . C26 . 125.0(3) yes
C22 . N2 . C26 . 119.0(4) yes
C22 3_555 C12 . N1 . 115.1(3) yes
C22 3_555 C12 . C13 . 123.8(4) yes
N1 . C12 . C13 . 121.1(4) yes
C12 . C13 . C14 . 119.2(5) yes
C12 . C13 . H131 . 121.1 no
C14 . C13 . H131 . 119.5 no
C13 . C14 . C15 . 120.4(4) yes
C13 . C14 . H141 . 120.4 no
C15 . C14 . H141 . 118.8 no
C14 . C15 . C16 . 118.3(5) yes
C14 . C15 . H151 . 120.8 no
C16 . C15 . H151 . 120.9 no
C15 . C16 . N1 . 121.7(4) yes
C15 . C16 . H161 . 117.9 no
N1 . C16 . H161 . 120.4 no
C12 2_555 C22 . N2 . 114.7(3) yes
C12 2_555 C22 . C23 . 124.1(4) yes
N2 . C22 . C23 . 121.2(4) yes
C22 . C23 . C24 . 119.1(4) yes
C22 . C23 . H231 . 118.6 no
C24 . C23 . H231 . 122.3 no
C23 . C24 . C25 . 119.9(4) yes
C23 . C24 . H241 . 118.7 no
C25 . C24 . H241 . 121.3 no
C24 . C25 . C26 . 119.6(5) yes
C24 . C25 . H251 . 120.4 no
C26 . C25 . H251 . 119.5 no
C25 . C26 . N2 . 121.2(5) yes
C25 . C26 . H261 . 119.4 no
N2 . C26 . H261 . 119.1 no
O2 3_555 Cr2 . O2 2_555 90.88(13) yes
O2 3_555 Cr2 . O1 3_555 83.32(11) yes
O2 2_555 Cr2 . O1 3_555 173.59(13) yes
O2 3_555 Cr2 . O1 2_555 91.93(14) yes
O2 2_555 Cr2 . O1 2_555 83.32(11) yes
O1 3_555 Cr2 . O1 2_555 94.12(13) yes
O2 3_555 Cr2 . O1 . 173.59(13) yes
O2 2_555 Cr2 . O1 . 91.93(14) yes
O1 3_555 Cr2 . O1 . 94.12(13) yes
O1 2_555 Cr2 . O1 . 94.12(13) yes
O2 3_555 Cr2 . O2 . 90.88(13) yes
O2 2_555 Cr2 . O2 . 90.88(13) yes
O1 3_555 Cr2 . O2 . 91.93(14) yes
O1 2_555 Cr2 . O2 . 173.59(13) yes
O1 . Cr2 . O2 . 83.32(11) yes
Cr2 . O1 . C32 . 114.2(2) yes
Cr2 . O2 . C31 . 113.7(2) yes
Na1 4_555 O3 . C32 . 112.6(3) yes
Na1 4_555 O4 . C31 . 112.5(3) yes
O2 . C31 . O4 . 124.5(4) yes
O2 . C31 . C32 . 114.6(3) yes
O4 . C31 . C32 . 120.9(3) yes
C31 . C32 . O1 . 113.6(3) yes
C31 . C32 . O3 . 120.1(4) yes
O1 . C32 . O3 . 126.3(4) yes
O4 4_455 Na1 . O4 9_564 89.28(15) yes
O4 4_455 Na1 . O4 2_554 89.28(15) yes
O4 9_564 Na1 . O4 2_554 89.28(15) yes
O4 4_455 Na1 . O3 9_564 162.89(15) yes
O4 9_564 Na1 . O3 9_564 73.77(10) yes
O4 2_554 Na1 . O3 9_564 92.72(14) yes
O4 4_455 Na1 . O3 4_455 73.77(10) yes
O4 9_564 Na1 . O3 4_455 92.72(14) yes
O4 2_554 Na1 . O3 4_455 162.89(15) yes
O3 9_564 Na1 . O3 4_455 104.15(13) yes
O4 4_455 Na1 . O3 2_554 92.72(14) yes
O4 9_564 Na1 . O3 2_554 162.89(15) yes
O4 2_554 Na1 . O3 2_554 73.77(10) yes
O3 9_564 Na1 . O3 2_554 104.15(13) yes
O3 4_455 Na1 . O3 2_554 104.15(13) yes

loop_
_geom_bond_atom_site_label_1
_geom_bond_site_symmetry_1
_geom_bond_atom_site_label_2
_geom_bond_site_symmetry_2
_geom_bond_distance
_geom_bond_publ_flag
Ru1 . N1 2_555 2.063(3) yes
Ru1 . N1 3_555 2.063(3) yes
Ru1 . N2 2_555 2.061(3) yes
Ru1 . N2 3_555 2.061(3) yes
Ru1 . N1 . 2.063(3) yes
Ru1 . N2 . 2.061(3) yes
N1 . C12 . 1.353(5) yes
N1 . C16 . 1.358(5) yes
N2 . C22 . 1.354(5) yes
N2 . C26 . 1.362(5) yes
C12 . C22 3_555 1.465(5) yes
C12 . C13 . 1.398(6) yes
C13 . C14 . 1.366(7) yes
C13 . H131 . 0.930 no
C14 . C15 . 1.386(8) yes
C14 . H141 . 0.914 no
C15 . C16 . 1.391(6) yes
C15 . H151 . 0.931 no
C16 . H161 . 0.941 no
C22 . C23 . 1.394(6) yes
C23 . C24 . 1.368(7) yes
C23 . H231 . 0.920 no
C24 . C25 . 1.373(7) yes
C24 . H241 . 0.922 no
C25 . C26 . 1.374(6) yes
C25 . H251 . 0.928 no
C26 . H261 . 0.924 no
Cr2 . O2 3_555 1.972(3) yes
Cr2 . O2 2_555 1.972(3) yes
Cr2 . O1 3_555 1.965(3) yes
Cr2 . O1 2_555 1.965(3) yes
Cr2 . O1 . 1.965(3) yes
Cr2 . O2 . 1.972(3) yes
O1 . C32 . 1.280(5) yes
O2 . C31 . 1.275(5) yes
O3 . Na1 4_555 2.341(3) yes
O3 . C32 . 1.217(5) yes
O4 . Na1 4_555 2.336(4) yes
O4 . C31 . 1.215(5) yes
C31 . C32 . 1.573(5) yes

loop_
_geom_hbond_atom_site_label_D
_geom_hbond_site_symmetry_D
_geom_hbond_atom_site_label_H
_geom_hbond_site_symmetry_H
_geom_hbond_atom_site_label_A
_geom_hbond_site_symmetry_A
_geom_hbond_angle_DHA
_geom_hbond_distance_DH
_geom_hbond_distance_HA
_geom_hbond_distance_DA
_geom_hbond_publ_flag
C16 . H161 . O3 10_554 129 0.94 2.52 3.193(7) yes
